data_4003913
loop_
_publ_author_name
'Kang, Jaeun'
'Lee, Myung Jun'
'Oh, Nam Gue'
'Shin, Jiehye'
'Kwon, Seong Jung'
'Chun, Hyungphil'
'Kim, Seung-Joo'
'Yun, Hoseop'
'Jo, Hongil'
'Ok, Kang Min'
'Do, Junghwan'

_publ_section_title
;
 I3O0-Type 3D Framework of Cobalt Cinnamate and Its Efficient
 Electrocatalytic Activity toward the Oxygen Evolution Reaction
;
_journal_issue 8
_journal_name_full 'Chemistry of Materials'
_journal_page_first 2804
_journal_page_last 2813
_journal_paper_doi 10.1021/acs.chemmater.0c04785
_journal_volume 33
_journal_year 2021
_chemical_formula_sum 'C126 H102 Co7 O30'
_chemical_formula_weight 2508.58
_space_group_crystal_system tetragonal
_space_group_IT_number 122
_space_group_name_Hall 'I -4 2bw'
_space_group_name_H-M_alt 'I -4 2 d'
_atom_sites_solution_hydrogens mixed
_audit_creation_method SHELXL-2018/3
_cell_angle_alpha 90
_cell_angle_beta 90
_cell_angle_gamma 90
_cell_formula_units_Z 8
_cell_length_a 33.4671(2)
_cell_length_b 33.4671(2)
_cell_length_c 21.4175(2)
_cell_measurement_reflns_used 256
_cell_measurement_temperature 296(2)
_cell_measurement_theta_max 28.34
_cell_measurement_theta_min 2.06
_cell_volume 23988.6(3)
_computing_cell_refinement 'Brucker XSCANS'
_computing_data_collection 'Brucker XSCANS'
_computing_data_reduction 'Brucker SHELXTL'
_computing_structure_refinement 'SHELXL-2018/3 (Sheldrick, 2018)'
_computing_structure_solution SHELXS97
_diffrn_ambient_temperature 296(2)
_diffrn_measured_fraction_theta_full 0.999
_diffrn_measured_fraction_theta_max 0.999
_diffrn_measurement_device_type 'Bruker P4'
_diffrn_measurement_method \wscans
_diffrn_radiation_type MoK\a
_diffrn_radiation_wavelength 0.71073
_diffrn_reflns_av_R_equivalents 0.0713
_diffrn_reflns_av_unetI/netI 0.0349
_diffrn_reflns_Laue_measured_fraction_full 0.999
_diffrn_reflns_Laue_measured_fraction_max 0.999
_diffrn_reflns_limit_h_max 44
_diffrn_reflns_limit_h_min -44
_diffrn_reflns_limit_k_max 44
_diffrn_reflns_limit_k_min -44
_diffrn_reflns_limit_l_max 28
_diffrn_reflns_limit_l_min -26
_diffrn_reflns_number 172486
_diffrn_reflns_point_group_measured_fraction_full 0.999
_diffrn_reflns_point_group_measured_fraction_max 0.999
_diffrn_reflns_theta_full 25.242
_diffrn_reflns_theta_max 28.307
_diffrn_reflns_theta_min 2.058
_diffrn_source 'fine-focus sealed tube'
_exptl_absorpt_coefficient_mu 1.019
_exptl_absorpt_correction_T_max 0.7457
_exptl_absorpt_correction_T_min 0.6469
_exptl_absorpt_correction_type empirical
_exptl_absorpt_process_details SADABS
_exptl_crystal_colour violet
_exptl_crystal_density_diffrn 1.389
_exptl_crystal_description polyhedral
_exptl_crystal_F_000 10296
_exptl_crystal_size_max 0.280
_exptl_crystal_size_mid 0.220
_exptl_crystal_size_min 0.190
_refine_diff_density_max 0.312
_refine_diff_density_min -0.181
_refine_diff_density_rms 0.047
_refine_ls_abs_structure_details
;
 Flack x determined using 5525 quotients [(I+)-(I-)]/[(I+)+(I-)]
 (Parsons, Flack and Wagner, Acta Cryst. B69 (2013) 249-259).
;
_refine_ls_abs_structure_Flack -0.001(4)
_refine_ls_extinction_method none
_refine_ls_goodness_of_fit_ref 1.024
_refine_ls_hydrogen_treatment mixed
_refine_ls_matrix_type full
_refine_ls_number_parameters 798
_refine_ls_number_reflns 14939
_refine_ls_number_restraints 10
_refine_ls_restrained_S_all 1.024
_refine_ls_R_factor_all 0.0395
_refine_ls_R_factor_gt 0.0291
_refine_ls_shift/su_max 0.019
_refine_ls_shift/su_mean 0.001
_refine_ls_structure_factor_coef Fsqd
_refine_ls_weighting_details 'w=1/[\s^2^(Fo^2^)+(0.0270P)^2^+8.7578P] where P=(Fo^2^+2Fc^2^)/3'
_refine_ls_weighting_scheme calc
_refine_ls_wR_factor_gt 0.0574
_refine_ls_wR_factor_ref 0.0611
_reflns_Friedel_coverage 0.887
_reflns_Friedel_fraction_full 1.000
_reflns_Friedel_fraction_max 0.999
_reflns_number_gt 13063
_reflns_number_total 14939
_reflns_threshold_expression 'I > 2\s(I)'
_cod_data_source_file cm0c04785_si_002.cif
_cod_data_source_block final-disorder
_cod_depositor_comments 'Adding full bibliography for 4003913.cif.'
_cod_original_cell_volume 23988.6(4)
_cod_database_code 4003913
_shelx_shelxl_version_number 2018/3
_shelx_space_group_comment
;
The symmetry employed for this shelxl refinement is uniquely defined
by the following loop, which should always be used as a source of
symmetry information in preference to the above space-group names.
They are only intended as comments.
;
_shelx_estimated_absorpt_t_min 0.763
_shelx_estimated_absorpt_t_max 0.830

loop_
_space_group_symop_operation_xyz
'x, y, z'
'-x, -y, z'
'y, -x, -z'
'-y, x, -z'
'-x+1/2, y, -z+3/4'
'x+1/2, -y, -z+3/4'
'-y+1/2, -x, z+3/4'
'y+1/2, x, z+3/4'
'x+1/2, y+1/2, z+1/2'
'-x+1/2, -y+1/2, z+1/2'
'y+1/2, -x+1/2, -z+1/2'
'-y+1/2, x+1/2, -z+1/2'
'-x+1, y+1/2, -z+5/4'
'x+1, -y+1/2, -z+5/4'
'-y+1, -x+1/2, z+5/4'
'y+1, x+1/2, z+5/4'

loop_
_atom_site_label
_atom_site_type_symbol
_atom_site_fract_x
_atom_site_fract_y
_atom_site_fract_z
_atom_site_U_iso_or_equiv
_atom_site_adp_type
_atom_site_occupancy
_atom_site_site_symmetry_order
_atom_site_calc_flag
_atom_site_refinement_flags_posn
_atom_site_refinement_flags_adp
_atom_site_refinement_flags_occupancy
_atom_site_disorder_assembly
_atom_site_disorder_group
Co1 Co -0.00253(2) 0.250000 0.125000 0.01501(10) Uani 1 2 d S T P . .
Co2 Co -0.00240(2) 0.17692(2) 0.03643(2) 0.01399(7) Uani 1 1 d . . . . .
Co3 Co -0.06731(2) 0.11060(2) 0.06019(2) 0.01558(8) Uani 1 1 d . . . . .
Co4 Co -0.11262(2) 0.07822(2) -0.05681(2) 0.01737(8) Uani 1 1 d . . . . .
O1 O -0.04278(6) 0.20376(6) 0.09858(10) 0.0171(4) Uani 1 1 d . . . . .
O2 O -0.08790(6) 0.15559(6) 0.11548(10) 0.0211(4) Uani 1 1 d . . . . .
C1 C -0.07351(8) 0.18916(8) 0.12627(15) 0.0185(6) Uani 1 1 d . . . . .
C2 C -0.09333(9) 0.21456(9) 0.17431(15) 0.0247(7) Uani 1 1 d . . . . .
H2 H -0.079009 0.235476 0.192095 0.030 Uiso 1 1 calc R U . . .
C3 C -0.13075(10) 0.20837(10) 0.19259(18) 0.0326(8) Uani 1 1 d . . . . .
H3 H -0.143570 0.185966 0.176517 0.039 Uiso 1 1 calc R U . . .
C4 C -0.15375(11) 0.23339(12) 0.23556(19) 0.0407(9) Uani 1 1 d . . . . .
C5 C -0.19051(12) 0.22005(14) 0.2573(2) 0.0552(12) Uani 1 1 d . . . . .
H5 H -0.200139 0.195409 0.243991 0.066 Uiso 1 1 calc R U . . .
C6 C -0.21311(13) 0.24260(16) 0.2983(3) 0.0733(16) Uani 1 1 d . . . . .
H6 H -0.237794 0.233236 0.311847 0.088 Uiso 1 1 calc R U . . .
C7 C -0.19913(14) 0.27873(17) 0.3189(2) 0.0742(16) Uani 1 1 d . . . . .
H7 H -0.213839 0.293527 0.347607 0.089 Uiso 1 1 calc R U . . .
C8 C -0.16336(14) 0.29298(14) 0.2971(3) 0.0670(15) Uani 1 1 d . . . . .
H8 H -0.154190 0.317882 0.310025 0.080 Uiso 1 1 calc R U . . .
C9 C -0.14100(12) 0.27056(13) 0.2562(2) 0.0541(12) Uani 1 1 d . . . . .
H9 H -0.116713 0.280562 0.242034 0.065 Uiso 1 1 calc R U . . .
O3 O -0.00961(5) 0.12363(5) 0.08807(8) 0.0171(4) Uani 1 1 d . . . . .
O4 O 0.04466(6) 0.09934(6) 0.13385(9) 0.0244(5) Uani 1 1 d . . . . .
C10 C 0.00909(8) 0.11053(8) 0.13658(12) 0.0183(6) Uani 1 1 d . . . . .
C11 C -0.01206(8) 0.10990(9) 0.19697(13) 0.0216(6) Uani 1 1 d . . . . .
H11 H -0.036570 0.122805 0.200323 0.026 Uiso 1 1 calc R U . . .
C12 C 0.00273(11) 0.09157(9) 0.24640(13) 0.0292(6) Uani 1 1 d . . . . .
H12 H 0.026808 0.078128 0.241104 0.035 Uiso 1 1 calc R U . . .
C13 C -0.01525(10) 0.09035(11) 0.30921(15) 0.0354(8) Uani 1 1 d . . . . .
C14 C 0.00053(15) 0.06439(12) 0.35368(15) 0.0485(9) Uani 1 1 d . . . . .
H14 H 0.021296 0.047273 0.342885 0.058 Uiso 1 1 calc R U . . .
C15 C -0.01463(14) 0.06395(17) 0.41411(19) 0.0646(14) Uani 1 1 d . . . . .
H15 H -0.004075 0.046539 0.443667 0.077 Uiso 1 1 calc R U . . .
C16 C -0.04527(16) 0.08933(19) 0.4300(2) 0.0738(17) Uani 1 1 d . . . . .
H16 H -0.055399 0.088900 0.470443 0.089 Uiso 1 1 calc R U . . .
C17 C -0.06113(14) 0.11534(17) 0.3870(2) 0.0645(13) Uani 1 1 d . . . . .
H17 H -0.081740 0.132523 0.398307 0.077 Uiso 1 1 calc R U . . .
C18 C -0.04620(12) 0.11579(14) 0.32662(18) 0.0489(10) Uani 1 1 d . . . . .
H18 H -0.056987 0.133300 0.297419 0.059 Uiso 1 1 calc R U . . .
O5 O -0.06131(7) 0.01027(6) 0.06527(10) 0.0297(5) Uani 1 1 d . . . . .
O6 O -0.07010(6) 0.06444(6) 0.12447(9) 0.0220(4) Uani 1 1 d . . . . .
C19 C -0.06894(8) 0.02694(9) 0.11715(14) 0.0230(6) Uani 1 1 d . . . . .
C20 C -0.07757(9) 0.00008(11) 0.16951(14) 0.0306(6) Uani 1 1 d . . . . .
H20 H -0.076002 -0.027325 0.162716 0.037 Uiso 1 1 calc R U . . .
C21 C -0.08727(10) 0.01253(10) 0.22483(16) 0.0338(8) Uani 1 1 d . . . . .
H21 H -0.087807 0.040052 0.230813 0.041 Uiso 1 1 calc R U . . .
C22 C -0.09765(10) -0.01271(11) 0.27971(17) 0.0390(9) Uani 1 1 d . . . . .
C23 C -0.10395(12) -0.05322(13) 0.2737(2) 0.0501(10) Uani 1 1 d . . . . .
H23 H -0.102728 -0.065232 0.234542 0.060 Uiso 1 1 calc R U . . .
C24 C -0.11222(16) -0.07625(16) 0.3269(3) 0.0740(15) Uani 1 1 d . . . . .
H24 H -0.116045 -0.103667 0.323213 0.089 Uiso 1 1 calc R U . . .
C25 C -0.11463(16) -0.0585(2) 0.3838(3) 0.0767(16) Uani 1 1 d . . . . .
H25 H -0.120133 -0.073927 0.418864 0.092 Uiso 1 1 calc R U . . .
C26 C -0.10912(16) -0.01857(19) 0.3900(2) 0.0749(16) Uani 1 1 d . . . . .
H26 H -0.111089 -0.006705 0.429180 0.090 Uiso 1 1 calc R U . . .
C27 C -0.10050(13) 0.00466(17) 0.33780(18) 0.0574(11) Uani 1 1 d . . . . .
H27 H -0.096653 0.032033 0.342183 0.069 Uiso 1 1 calc R U . . .
O7 O -0.00378(6) 0.27560(5) 0.03942(8) 0.0218(4) Uani 1 1 d . . . . .
O8 O 0.01041(6) 0.22328(5) -0.02133(9) 0.0210(4) Uani 1 1 d . . . . .
C28 C 0.00859(8) 0.26027(8) -0.01069(13) 0.0193(6) Uani 1 1 d . . . . .
C29 C 0.02307(9) 0.28823(9) -0.05939(15) 0.0262(6) Uani 1 1 d . . . . .
H29 H 0.015056 0.314818 -0.057717 0.031 Uiso 1 1 calc R U . . .
C30 C 0.04702(10) 0.27668(10) -0.10516(15) 0.0295(7) Uani 1 1 d . . . . .
H30 H 0.053802 0.249733 -0.105871 0.035 Uiso 1 1 calc R U . . .
C31 C 0.06401(12) 0.30144(10) -0.15471(16) 0.0353(8) Uani 1 1 d . . . . .
C32 C 0.09518(15) 0.28696(13) -0.1900(2) 0.0599(13) Uani 1 1 d . . . . .
H32 H 0.105281 0.261615 -0.181763 0.072 Uiso 1 1 calc R U . . .
C33 C 0.11169(19) 0.30960(16) -0.2375(3) 0.0831(19) Uani 1 1 d . . . . .
H33 H 0.133141 0.299629 -0.260237 0.100 Uiso 1 1 calc R U . . .
C34 C 0.09662(18) 0.34660(15) -0.2511(2) 0.0740(17) Uani 1 1 d . . . . .
H34 H 0.107698 0.361713 -0.283139 0.089 Uiso 1 1 calc R U . . .
C35 C 0.06511(16) 0.36128(13) -0.2172(2) 0.0607(13) Uani 1 1 d . . . . .
H35 H 0.054468 0.386207 -0.226799 0.073 Uiso 1 1 calc R U . . .
C36 C 0.04923(14) 0.33929(12) -0.16918(18) 0.0470(10) Uani 1 1 d . . . . .
H36 H 0.028267 0.349794 -0.145880 0.056 Uiso 1 1 calc R U . . .
O9 O 0.04106(6) 0.14464(6) -0.00778(10) 0.0182(4) Uani 1 1 d . . . . .
O10 O 0.10107(6) 0.12872(5) -0.03772(10) 0.0201(4) Uani 1 1 d . . . . .
C37 C 0.06786(9) 0.14564(8) -0.04963(14) 0.0182(6) Uani 1 1 d . . . . .
C38 C 0.05918(10) 0.16421(9) -0.10987(14) 0.0246(6) Uani 1 1 d . . . . .
H38 H 0.036188 0.179562 -0.114272 0.030 Uiso 1 1 calc R U . . .
C39 C 0.08353(11) 0.15960(9) -0.15877(15) 0.0299(7) Uani 1 1 d . . . . .
H39 H 0.107395 0.146116 -0.151653 0.036 Uiso 1 1 calc R U . . .
C40 C 0.07630(12) 0.17373(10) -0.22245(16) 0.0390(9) Uani 1 1 d . . . . .
C41 C 0.10520(16) 0.16679(15) -0.26775(19) 0.0626(13) Uani 1 1 d . . . . .
H41 H 0.128710 0.153724 -0.256860 0.075 Uiso 1 1 calc R U . . .
C42 C 0.0995(2) 0.17904(19) -0.3289(2) 0.0869(19) Uani 1 1 d . . . . .
H42 H 0.119057 0.174136 -0.358803 0.104 Uiso 1 1 calc R U . . .
C43 C 0.0650(2) 0.19839(17) -0.3451(2) 0.0864(19) Uani 1 1 d . . . . .
H43 H 0.061276 0.206890 -0.386072 0.104 Uiso 1 1 calc R U . . .
C44 C 0.0360(2) 0.20529(15) -0.3014(2) 0.0788(17) Uani 1 1 d . . . . .
H44 H 0.012487 0.218273 -0.312626 0.095 Uiso 1 1 calc R U . . .
C45 C 0.04178(16) 0.19282(13) -0.24026(19) 0.0561(12) Uani 1 1 d . . . . .
H45 H 0.021920 0.197472 -0.210776 0.067 Uiso 1 1 calc R U . . .
O11 O 0.03808(6) 0.20324(6) 0.10131(10) 0.0190(4) Uani 1 1 d . . . . .
O12 O 0.09286(6) 0.16532(6) 0.09747(11) 0.0278(5) Uani 1 1 d . . . . .
C46 C 0.07301(8) 0.19272(9) 0.12119(15) 0.0197(6) Uani 1 1 d . . . . .
C47 C 0.09027(9) 0.21459(10) 0.17462(15) 0.0254(7) Uani 1 1 d . . . . .
H47 H 0.077303 0.237161 0.189827 0.030 Uiso 1 1 calc R U . . .
C48 C 0.12400(11) 0.20259(11) 0.2013(2) 0.0405(9) Uani 1 1 d . . . . .
H48 H 0.135284 0.179183 0.185932 0.049 Uiso 1 1 calc R U . . .
C49 C 0.14544(12) 0.22245(14) 0.2528(2) 0.0515(12) Uani 1 1 d . . . . .
C50 C 0.13748(12) 0.26139(14) 0.2711(2) 0.0531(12) Uani 1 1 d . . . . .
H50 H 0.117053 0.275546 0.251711 0.064 Uiso 1 1 calc R U . . .
C51 C 0.15947(14) 0.27944(18) 0.3179(2) 0.0736(17) Uani 1 1 d . . . . .
H51 H 0.154044 0.305720 0.329170 0.088 Uiso 1 1 calc R U . . .
C52A C 0.18900(19) 0.2590(2) 0.3474(3) 0.108(3) Uani 1 1 d . . . . .
H52A H 0.203773 0.271230 0.378815 0.130 Uiso 1 1 calc R U . . .
C53A C 0.1968(2) 0.2210(3) 0.3313(4) 0.143(4) Uani 1 1 d . . . . .
H53A H 0.216900 0.207099 0.352057 0.171 Uiso 1 1 calc R U . . .
C54A C 0.17522(19) 0.2017(2) 0.2833(3) 0.116(3) Uani 1 1 d . . . . .
H54A H 0.180980 0.175463 0.272510 0.140 Uiso 1 1 calc R U . . .
O13 O -0.05164(6) 0.15244(6) -0.01236(9) 0.0185(4) Uani 1 1 d . . . . .
O14 O -0.08848(7) 0.12855(6) -0.09069(10) 0.0264(5) Uani 1 1 d . . . . .
C55 C -0.06609(8) 0.15439(8) -0.06804(14) 0.0195(6) Uani 1 1 d . . . . .
C56 C -0.05699(11) 0.18988(10) -0.10694(15) 0.0323(8) Uani 1 1 d . . . . .
H56 H -0.043891 0.211702 -0.089492 0.039 Uiso 1 1 calc R U . A 1
C57A C -0.0678(3) 0.1905(2) -0.1681(4) 0.0288(18) Uani 0.500(5) 1 d D . P B 1
H57A H -0.080886 0.167855 -0.182677 0.035 Uiso 0.500(5) 1 calc R U P B 1
C58A C -0.0614(2) 0.2225(2) -0.2143(3) 0.0349(17) Uani 0.500(5) 1 d D . P B 1
C59A C -0.0748(3) 0.2166(2) -0.2749(4) 0.058(3) Uani 0.500(5) 1 d D . P B 1
H59A H -0.088003 0.193071 -0.285330 0.069 Uiso 0.500(5) 1 calc R U P B 1
C60A C -0.0686(4) 0.2458(3) -0.3204(4) 0.077(4) Uani 0.500(5) 1 d D . P B 1
H60A H -0.077702 0.241722 -0.360890 0.093 Uiso 0.500(5) 1 calc R U P B 1
C61A C -0.0492(3) 0.2803(3) -0.3057(4) 0.065(3) Uani 0.500(5) 1 d D . P B 1
H61A H -0.045040 0.299668 -0.336186 0.078 Uiso 0.500(5) 1 calc R U P B 1
C62A C -0.0356(4) 0.2866(4) -0.2458(6) 0.057(4) Uani 0.500(5) 1 d D . P B 1
H62A H -0.019401 0.308388 -0.236749 0.069 Uiso 0.500(5) 1 calc R U P B 1
C57B C -0.0839(3) 0.1998(2) -0.1510(4) 0.035(2) Uani 0.500(5) 1 d D . P B 2
H57B H -0.104641 0.181807 -0.157120 0.043 Uiso 0.500(5) 1 calc R U P B 2
C58B C -0.0845(3) 0.2356(2) -0.1905(4) 0.051(2) Uani 0.500(5) 1 d D . P B 2
C59B C -0.1192(4) 0.2449(3) -0.2227(6) 0.100(5) Uani 0.500(5) 1 d D . P B 2
H59B H -0.140948 0.227762 -0.219101 0.120 Uiso 0.500(5) 1 calc R U P B 2
C60B C -0.1229(5) 0.2787(4) -0.2601(7) 0.123(6) Uani 0.500(5) 1 d D . P B 2
H60B H -0.147059 0.285217 -0.279027 0.148 Uiso 0.500(5) 1 calc R U P B 2
C61B C -0.0892(5) 0.3021(3) -0.2679(6) 0.109(6) Uani 0.500(5) 1 d D . P B 2
H61B H -0.089804 0.323421 -0.295784 0.131 Uiso 0.500(5) 1 calc R U P B 2
C62B C -0.0550(5) 0.2945(4) -0.2351(7) 0.081(5) Uani 0.500(5) 1 d D . P B 2
H62B H -0.035147 0.313833 -0.236598 0.097 Uiso 0.500(5) 1 calc R U P B 2
C63 C -0.04671(16) 0.25940(12) -0.1983(2) 0.0638(14) Uani 1 1 d . . . . .
H63 H -0.044059 0.266476 -0.156561 0.077 Uiso 1 1 calc R U . B 1
O15 O -0.05882(6) 0.06672(6) -0.00980(10) 0.0184(4) Uani 1 1 d . . . . .
H15A H -0.0419(13) 0.0675(13) -0.0306(19) 0.044(13) Uiso 1 1 d . . . . .
H15B H -0.0603(14) 0.0428(15) 0.015(2) 0.069(15) Uiso 1 1 d . . . . .

loop_
_atom_site_aniso_label
_atom_site_aniso_U_11
_atom_site_aniso_U_22
_atom_site_aniso_U_33
_atom_site_aniso_U_23
_atom_site_aniso_U_13
_atom_site_aniso_U_12
Co1 0.0157(2) 0.0121(2) 0.0173(2) -0.00386(18) 0.000 0.000
Co2 0.01447(16) 0.01179(15) 0.01572(15) -0.00251(12) 0.00016(16) 0.00003(15)
Co3 0.01570(17) 0.01448(17) 0.01655(19) -0.00256(15) -0.00038(15) -0.00257(14)
Co4 0.01778(18) 0.01729(18) 0.01703(19) -0.00075(15) -0.00256(15) -0.00466(15)
O1 0.0174(10) 0.0157(10) 0.0182(11) -0.0042(8) 0.0009(8) -0.0014(8)
O2 0.0186(10) 0.0203(10) 0.0244(11) -0.0080(8) 0.0035(8) -0.0046(8)
C1 0.0155(14) 0.0186(13) 0.0214(16) -0.0033(12) -0.0020(11) 0.0015(11)
C2 0.0230(15) 0.0232(15) 0.0278(18) -0.0096(13) 0.0037(13) -0.0015(12)
C3 0.0286(17) 0.0330(18) 0.036(2) -0.0135(16) 0.0072(15) -0.0068(14)
C4 0.0264(18) 0.048(2) 0.048(2) -0.0168(18) 0.0129(16) -0.0033(16)
C5 0.036(2) 0.059(3) 0.070(3) -0.025(2) 0.021(2) -0.0108(19)
C6 0.043(2) 0.092(4) 0.085(4) -0.028(3) 0.036(3) -0.009(2)
C7 0.051(3) 0.096(4) 0.076(4) -0.042(3) 0.027(3) 0.005(3)
C8 0.053(3) 0.064(3) 0.084(4) -0.043(3) 0.026(3) -0.004(2)
C9 0.037(2) 0.052(3) 0.073(3) -0.030(2) 0.024(2) -0.0072(18)
O3 0.0182(10) 0.0154(9) 0.0177(9) 0.0008(7) -0.0018(7) -0.0024(7)
O4 0.0205(10) 0.0342(12) 0.0186(11) 0.0025(9) 0.0011(8) 0.0088(9)
C10 0.0222(14) 0.0133(12) 0.0193(14) -0.0027(10) -0.0014(11) -0.0014(11)
C11 0.0182(13) 0.0271(14) 0.0196(14) -0.0027(12) 0.0016(11) 0.0017(11)
C12 0.0266(15) 0.0393(17) 0.0218(14) 0.0023(12) 0.0030(15) 0.0025(15)
C13 0.0330(17) 0.054(2) 0.0196(16) 0.0028(16) 0.0017(14) -0.0093(15)
C14 0.051(2) 0.068(2) 0.0265(16) 0.0123(17) 0.001(2) -0.011(2)
C15 0.065(3) 0.102(4) 0.027(2) 0.022(2) -0.0048(19) -0.025(3)
C16 0.067(3) 0.129(5) 0.026(2) -0.001(3) 0.015(2) -0.038(3)
C17 0.053(3) 0.104(4) 0.037(2) -0.013(3) 0.018(2) -0.007(3)
C18 0.043(2) 0.074(3) 0.030(2) -0.004(2) 0.0104(16) -0.006(2)
O5 0.0454(13) 0.0185(11) 0.0253(11) -0.0007(9) -0.0052(10) 0.0011(9)
O6 0.0258(11) 0.0193(10) 0.0207(10) -0.0001(8) -0.0019(9) -0.0036(8)
C19 0.0189(14) 0.0236(15) 0.0265(16) 0.0054(12) -0.0056(12) -0.0025(12)
C20 0.0345(16) 0.0221(14) 0.0351(16) 0.0055(16) -0.0025(13) 0.0003(15)
C21 0.0323(17) 0.0304(18) 0.039(2) 0.0036(14) 0.0004(15) 0.0012(14)
C22 0.0309(17) 0.050(2) 0.036(2) 0.0102(16) 0.0036(15) 0.0043(16)
C23 0.047(2) 0.055(3) 0.049(3) 0.015(2) -0.0037(19) -0.0086(19)
C24 0.077(4) 0.073(3) 0.071(4) 0.036(3) -0.008(3) -0.017(3)
C25 0.069(3) 0.108(5) 0.054(3) 0.042(3) 0.007(3) -0.008(3)
C26 0.077(3) 0.111(5) 0.037(3) 0.022(3) 0.018(2) 0.012(3)
C27 0.066(3) 0.069(3) 0.038(2) 0.008(2) 0.0115(19) 0.009(3)
O7 0.0274(10) 0.0180(9) 0.0200(9) -0.0010(7) 0.0005(10) 0.0024(9)
O8 0.0283(11) 0.0141(9) 0.0204(10) -0.0019(8) 0.0029(8) -0.0022(8)
C28 0.0175(14) 0.0189(13) 0.0216(14) -0.0003(11) -0.0014(11) -0.0009(10)
C29 0.0378(17) 0.0150(13) 0.0258(16) 0.0027(12) 0.0000(14) -0.0015(12)
C30 0.0406(19) 0.0213(15) 0.0265(17) 0.0015(13) 0.0066(14) -0.0040(14)
C31 0.052(2) 0.0294(18) 0.0243(17) 0.0008(14) 0.0067(16) -0.0085(16)
C32 0.082(3) 0.043(2) 0.055(3) 0.009(2) 0.035(2) 0.004(2)
C33 0.108(5) 0.067(3) 0.074(4) 0.011(3) 0.060(4) 0.002(3)
C34 0.121(5) 0.056(3) 0.045(3) 0.010(2) 0.033(3) -0.021(3)
C35 0.094(4) 0.043(2) 0.045(3) 0.016(2) 0.013(3) -0.009(2)
C36 0.067(3) 0.037(2) 0.037(2) 0.0079(17) 0.0112(19) -0.0031(19)
O9 0.0186(10) 0.0172(10) 0.0188(10) 0.0001(8) 0.0028(8) 0.0018(8)
O10 0.0203(10) 0.0167(9) 0.0232(11) -0.0004(8) 0.0037(8) 0.0034(8)
C37 0.0235(14) 0.0113(12) 0.0198(15) -0.0033(11) 0.0012(12) -0.0001(11)
C38 0.0310(16) 0.0206(14) 0.0223(16) 0.0017(12) -0.0008(13) 0.0047(13)
C39 0.0418(19) 0.0230(15) 0.0250(17) 0.0006(13) 0.0033(15) 0.0022(14)
C40 0.063(3) 0.0296(18) 0.0243(18) 0.0028(14) 0.0045(17) -0.0033(17)
C41 0.082(3) 0.075(3) 0.032(2) 0.006(2) 0.014(2) -0.002(3)
C42 0.132(6) 0.100(4) 0.030(3) 0.014(3) 0.019(3) -0.004(4)
C43 0.157(6) 0.070(4) 0.032(3) 0.020(2) -0.004(3) -0.005(4)
C44 0.127(5) 0.067(3) 0.043(3) 0.016(2) -0.013(3) 0.024(3)
C45 0.086(3) 0.050(3) 0.033(2) 0.0101(19) -0.004(2) 0.014(2)
O11 0.0157(10) 0.0171(10) 0.0243(12) -0.0062(8) -0.0025(8) 0.0009(8)
O12 0.0228(11) 0.0246(11) 0.0360(14) -0.0136(10) -0.0061(10) 0.0066(9)
C46 0.0178(14) 0.0169(13) 0.0245(17) -0.0022(12) -0.0005(12) -0.0008(11)
C47 0.0210(15) 0.0243(16) 0.0308(19) -0.0069(14) -0.0020(13) 0.0007(12)
C48 0.0326(18) 0.040(2) 0.049(2) -0.0164(18) -0.0154(17) 0.0101(15)
C49 0.038(2) 0.065(3) 0.052(3) -0.021(2) -0.0238(19) 0.009(2)
C50 0.036(2) 0.068(3) 0.056(3) -0.032(2) -0.0129(19) 0.0015(19)
C51 0.049(3) 0.104(4) 0.067(3) -0.048(3) -0.017(2) -0.005(3)
C52A 0.081(4) 0.147(7) 0.097(5) -0.065(5) -0.051(4) 0.010(4)
C53A 0.115(6) 0.164(8) 0.148(7) -0.065(6) -0.107(5) 0.053(5)
C54A 0.105(5) 0.107(5) 0.138(6) -0.056(4) -0.092(5) 0.049(4)
O13 0.0195(10) 0.0184(10) 0.0177(10) -0.0014(8) -0.0035(8) -0.0032(8)
O14 0.0336(12) 0.0229(11) 0.0227(11) 0.0043(9) -0.0101(9) -0.0113(9)
C55 0.0198(13) 0.0175(13) 0.0213(16) 0.0011(11) -0.0036(12) -0.0023(11)
C56 0.044(2) 0.0242(16) 0.0284(18) 0.0061(13) -0.0149(15) -0.0134(14)
C57A 0.034(5) 0.024(4) 0.029(4) 0.001(3) -0.003(3) -0.005(3)
C58A 0.044(4) 0.030(4) 0.030(4) 0.011(3) -0.004(3) -0.001(3)
C59A 0.096(7) 0.041(5) 0.036(5) 0.010(4) -0.017(5) -0.009(5)
C60A 0.150(11) 0.057(6) 0.025(4) 0.019(4) -0.014(5) 0.001(7)
C61A 0.105(8) 0.047(5) 0.042(5) 0.028(4) 0.000(5) 0.004(5)
C62A 0.074(8) 0.035(6) 0.064(8) 0.014(5) -0.010(7) -0.012(6)
C57B 0.042(6) 0.024(4) 0.040(5) 0.010(4) -0.014(4) -0.009(4)
C58B 0.080(7) 0.038(5) 0.036(5) 0.014(4) -0.018(5) -0.010(4)
C59B 0.119(10) 0.084(8) 0.096(9) 0.053(7) -0.064(8) -0.029(7)
C60B 0.171(15) 0.077(9) 0.121(12) 0.062(8) -0.071(11) -0.018(9)
C61B 0.204(18) 0.055(7) 0.068(8) 0.035(6) -0.031(10) 0.001(9)
C62B 0.134(16) 0.040(7) 0.069(8) 0.022(6) 0.011(11) -0.019(9)
C63 0.114(4) 0.037(2) 0.040(2) 0.0099(19) -0.008(3) -0.026(2)
O15 0.0162(10) 0.0184(10) 0.0207(12) -0.0012(9) 0.0008(9) -0.0008(8)

loop_
_atom_type_symbol
_atom_type_description
_atom_type_scat_dispersion_real
_atom_type_scat_dispersion_imag
_atom_type_scat_source
C C 0.0033 0.0016 'International Tables Vol C Tables 4.2.6.8 and 6.1.1.4'
H H 0.0000 0.0000 'International Tables Vol C Tables 4.2.6.8 and 6.1.1.4'
O O 0.0106 0.0060 'International Tables Vol C Tables 4.2.6.8 and 6.1.1.4'
Co Co 0.3494 0.9721 'International Tables Vol C Tables 4.2.6.8 and 6.1.1.4'

loop_
_geom_angle_atom_site_label_1
_geom_angle_atom_site_label_2
_geom_angle_atom_site_label_3
_geom_angle
_geom_angle_site_symmetry_1
_geom_angle_site_symmetry_3
_geom_angle_publ_flag
O7 Co1 O7 177.62(13) . 14_454 ?
O7 Co1 O1 85.40(8) . 14_454 ?
O7 Co1 O1 93.08(8) 14_454 14_454 ?
O7 Co1 O1 93.08(8) . . ?
O7 Co1 O1 85.40(8) 14_454 . ?
O1 Co1 O1 101.46(10) 14_454 . ?
O7 Co1 O11 96.22(8) . . ?
O7 Co1 O11 85.30(8) 14_454 . ?
O1 Co1 O11 178.33(9) 14_454 . ?
O1 Co1 O11 78.85(6) . . ?
O7 Co1 O11 85.30(8) . 14_454 ?
O7 Co1 O11 96.22(8) 14_454 14_454 ?
O1 Co1 O11 78.85(6) 14_454 14_454 ?
O1 Co1 O11 178.33(9) . 14_454 ?
O11 Co1 O11 100.87(11) . 14_454 ?
O8 Co2 O9 88.36(8) . . ?
O8 Co2 O1 101.27(7) . . ?
O9 Co2 O1 167.97(8) . . ?
O8 Co2 O3 171.27(7) . . ?
O9 Co2 O3 82.97(7) . . ?
O1 Co2 O3 87.47(7) . . ?
O8 Co2 O13 99.17(8) . . ?
O9 Co2 O13 96.93(8) . . ?
O1 Co2 O13 88.71(8) . . ?
O3 Co2 O13 80.95(7) . . ?
O8 Co2 O11 86.98(8) . . ?
O9 Co2 O11 93.91(8) . . ?
O1 Co2 O11 79.57(7) . . ?
O3 Co2 O11 94.60(7) . . ?
O13 Co2 O11 167.67(8) . . ?
O2 Co3 O3 89.56(8) . . ?
O2 Co3 O6 98.62(8) . . ?
O3 Co3 O6 90.44(7) . . ?
O2 Co3 O15 165.94(8) . . ?
O3 Co3 O15 103.03(8) . . ?
O6 Co3 O15 87.67(8) . . ?
O2 Co3 O10 85.15(8) . 4 ?
O3 Co3 O10 174.67(8) . 4 ?
O6 Co3 O10 89.71(8) . 4 ?
O15 Co3 O10 82.30(8) . 4 ?
O2 Co3 O13 91.21(8) . . ?
O3 Co3 O13 81.02(7) . . ?
O6 Co3 O13 166.95(8) . . ?
O15 Co3 O13 84.70(8) . . ?
O10 Co3 O13 99.71(8) 4 . ?
O14 Co4 O12 89.55(9) . 4 ?
O14 Co4 O4 94.70(9) . 4 ?
O12 Co4 O4 88.58(9) 4 4 ?
O14 Co4 O15 88.96(9) . . ?
O12 Co4 O15 175.53(9) 4 . ?
O4 Co4 O15 95.74(8) 4 . ?
O14 Co4 O9 157.13(8) . 4 ?
O12 Co4 O9 89.00(8) 4 4 ?
O4 Co4 O9 108.08(8) 4 4 ?
O15 Co4 O9 90.74(8) . 4 ?
O14 Co4 O10 97.92(8) . 4 ?
O12 Co4 O10 95.56(9) 4 4 ?
O4 Co4 O10 166.74(8) 4 4 ?
O15 Co4 O10 80.48(8) . 4 ?
O9 Co4 O10 59.54(7) 4 4 ?
C1 O1 Co2 130.23(18) . . ?
C1 O1 Co1 131.37(19) . . ?
Co2 O1 Co1 94.14(8) . . ?
C1 O2 Co3 130.16(19) . . ?
O2 C1 O1 124.6(3) . . ?
O2 C1 C2 118.1(3) . . ?
O1 C1 C2 117.3(2) . . ?
C3 C2 C1 122.3(3) . . ?
C2 C3 C4 126.3(3) . . ?
C9 C4 C5 117.0(3) . . ?
C9 C4 C3 123.5(3) . . ?
C5 C4 C3 119.5(3) . . ?
C6 C5 C4 121.4(4) . . ?
C7 C6 C5 120.0(4) . . ?
C6 C7 C8 119.7(4) . . ?
C7 C8 C9 120.2(4) . . ?
C8 C9 C4 121.7(4) . . ?
C10 O3 Co3 127.88(16) . . ?
C10 O3 Co2 130.80(16) . . ?
Co3 O3 Co2 97.68(7) . . ?
C10 O4 Co4 119.73(18) . 3 ?
O4 C10 O3 121.8(2) . . ?
O4 C10 C11 119.6(2) . . ?
O3 C10 C11 118.6(2) . . ?
C12 C11 C10 122.0(3) . . ?
C11 C12 C13 126.3(3) . . ?
C18 C13 C14 118.7(3) . . ?
C18 C13 C12 122.1(3) . . ?
C14 C13 C12 119.1(3) . . ?
C15 C14 C13 120.3(4) . . ?
C16 C15 C14 119.8(4) . . ?
C17 C16 C15 120.9(4) . . ?
C16 C17 C18 119.5(5) . . ?
C17 C18 C13 120.8(4) . . ?
C19 O6 Co3 131.0(2) . . ?
O6 C19 O5 123.4(3) . . ?
O6 C19 C20 120.5(3) . . ?
O5 C19 C20 116.1(3) . . ?
C21 C20 C19 123.4(3) . . ?
C20 C21 C22 126.7(3) . . ?
C27 C22 C23 119.3(4) . . ?
C27 C22 C21 119.4(4) . . ?
C23 C22 C21 121.3(3) . . ?
C22 C23 C24 119.6(5) . . ?
C25 C24 C23 120.0(5) . . ?
C26 C25 C24 120.8(5) . . ?
C25 C26 C27 119.9(5) . . ?
C22 C27 C26 120.3(5) . . ?
C28 O7 Co1 126.34(17) . . ?
C28 O8 Co2 129.07(18) . . ?
O7 C28 O8 124.8(3) . . ?
O7 C28 C29 116.7(2) . . ?
O8 C28 C29 118.5(3) . . ?
C30 C29 C28 122.3(3) . . ?
C29 C30 C31 127.4(3) . . ?
C32 C31 C36 117.8(3) . . ?
C32 C31 C30 119.6(3) . . ?
C36 C31 C30 122.6(3) . . ?
C31 C32 C33 120.9(4) . . ?
C34 C33 C32 120.3(5) . . ?
C33 C34 C35 119.7(4) . . ?
C34 C35 C36 120.2(4) . . ?
C35 C36 C31 121.1(4) . . ?
C37 O9 Co2 144.74(18) . . ?
C37 O9 Co4 93.37(17) . 3 ?
Co2 O9 Co4 112.17(10) . 3 ?
C37 O10 Co3 120.89(17) . 3 ?
C37 O10 Co4 89.42(16) . 3 ?
Co3 O10 Co4 91.33(7) 3 3 ?
O9 C37 O10 117.7(3) . . ?
O9 C37 C38 119.6(3) . . ?
O10 C37 C38 122.7(3) . . ?
C39 C38 C37 121.5(3) . . ?
C38 C39 C40 126.3(3) . . ?
C45 C40 C41 118.0(4) . . ?
C45 C40 C39 123.2(4) . . ?
C41 C40 C39 118.8(4) . . ?
C42 C41 C40 121.0(5) . . ?
C43 C42 C41 119.7(5) . . ?
C42 C43 C44 120.3(5) . . ?
C43 C44 C45 119.7(5) . . ?
C40 C45 C44 121.3(5) . . ?
C46 O11 Co2 132.60(18) . . ?
C46 O11 Co1 134.21(19) . . ?
Co2 O11 Co1 93.05(8) . . ?
C46 O12 Co4 133.6(2) . 3 ?
O12 C46 O11 123.4(3) . . ?
O12 C46 C47 118.3(3) . . ?
O11 C46 C47 118.3(3) . . ?
C48 C47 C46 121.1(3) . . ?
C47 C48 C49 126.8(3) . . ?
C54A C49 C50 118.5(4) . . ?
C54A C49 C48 118.7(4) . . ?
C50 C49 C48 122.8(4) . . ?
C51 C50 C49 120.9(4) . . ?
C52A C51 C50 120.3(5) . . ?
C53A C52A C51 120.0(5) . . ?
C52A C53A C54A 121.3(6) . . ?
C49 C54A C53A 119.1(6) . . ?
C55 O13 Co2 136.86(18) . . ?
C55 O13 Co3 127.48(18) . . ?
Co2 O13 Co3 94.87(8) . . ?
C55 O14 Co4 133.4(2) . . ?
O14 C55 O13 123.5(3) . . ?
O14 C55 C56 117.5(3) . . ?
O13 C55 C56 118.9(3) . . ?
C57B C56 C55 117.1(4) . . ?
C57A C56 C55 120.0(4) . . ?
C56 C57A C58A 128.4(7) . . ?
C63 C58A C59A 118.5(6) . . ?
C63 C58A C57A 122.5(6) . . ?
C59A C58A C57A 118.6(7) . . ?
C58A C59A C60A 120.3(8) . . ?
C61A C60A C59A 120.3(8) . . ?
C60A C61A C62A 120.1(9) . . ?
C61A C62A C63 119.1(10) . . ?
C56 C57B C58B 128.1(7) . . ?
C59B C58B C57B 118.9(8) . . ?
C59B C58B C63 122.0(7) . . ?
C57B C58B C63 119.0(7) . . ?
C58B C59B C60B 123.0(11) . . ?
C61B C60B C59B 117.2(12) . . ?
C62B C61B C60B 120.9(11) . . ?
C61B C62B C63 126.6(12) . . ?
C58A C63 C62A 119.6(7) . . ?
C62B C63 C58B 109.3(8) . . ?
Co4 O15 Co3 95.59(8) . . ?

loop_
_geom_bond_atom_site_label_1
_geom_bond_atom_site_label_2
_geom_bond_distance
_geom_bond_site_symmetry_2
_geom_bond_publ_flag
Co1 O7 2.0236(18) . ?
Co1 O7 2.0236(18) 14_454 ?
Co1 O1 2.1284(19) 14_454 ?
Co1 O1 2.1284(19) . ?
Co1 O11 2.1339(19) . ?
Co1 O11 2.1340(19) 14_454 ?
Co2 O8 2.0300(18) . ?
Co2 O9 2.044(2) . ?
Co2 O1 2.099(2) . ?
Co2 O3 2.1124(18) . ?
Co2 O13 2.1162(19) . ?
Co2 O11 2.131(2) . ?
Co3 O2 2.036(2) . ?
Co3 O3 2.0677(18) . ?
Co3 O6 2.071(2) . ?
Co3 O15 2.118(2) . ?
Co3 O10 2.1349(19) 4 ?
Co3 O13 2.157(2) . ?
Co4 O14 2.004(2) . ?
Co4 O12 2.027(2) 4 ?
Co4 O4 2.045(2) 4 ?
Co4 O15 2.099(2) . ?
Co4 O9 2.147(2) 4 ?
Co4 O10 2.231(2) 4 ?
O1 C1 1.284(3) . ?
O2 C1 1.244(3) . ?
C1 C2 1.491(4) . ?
C2 C3 1.328(4) . ?
C3 C4 1.463(5) . ?
C4 C9 1.388(5) . ?
C4 C5 1.389(5) . ?
C5 C6 1.383(6) . ?
C6 C7 1.370(7) . ?
C7 C8 1.371(6) . ?
C8 C9 1.375(5) . ?
O3 C10 1.290(3) . ?
O4 C10 1.249(3) . ?
C10 C11 1.475(4) . ?
C11 C12 1.320(4) . ?
C12 C13 1.474(4) . ?
C13 C18 1.392(5) . ?
C13 C14 1.393(5) . ?
C14 C15 1.390(5) . ?
C15 C16 1.374(7) . ?
C16 C17 1.374(7) . ?
C17 C18 1.386(5) . ?
O5 C19 1.269(4) . ?
O6 C19 1.265(3) . ?
C19 C20 1.466(4) . ?
C20 C21 1.297(5) . ?
C21 C22 1.488(5) . ?
C22 C27 1.376(6) . ?
C22 C23 1.378(5) . ?
C23 C24 1.404(6) . ?
C24 C25 1.357(8) . ?
C25 C26 1.356(8) . ?
C26 C27 1.393(6) . ?
O7 C28 1.260(3) . ?
O8 C28 1.260(3) . ?
C28 C29 1.483(4) . ?
C29 C30 1.324(4) . ?
C30 C31 1.461(4) . ?
C31 C32 1.376(5) . ?
C31 C36 1.395(5) . ?
C32 C33 1.384(6) . ?
C33 C34 1.368(7) . ?
C34 C35 1.371(7) . ?
C35 C36 1.372(5) . ?
O9 C37 1.268(3) . ?
O10 C37 1.273(3) . ?
C37 C38 1.461(4) . ?
C38 C39 1.336(4) . ?
C39 C40 1.464(5) . ?
C40 C45 1.374(6) . ?
C40 C41 1.389(6) . ?
C41 C42 1.386(6) . ?
C42 C43 1.369(9) . ?
C43 C44 1.369(8) . ?
C44 C45 1.388(6) . ?
O11 C46 1.293(3) . ?
O12 C46 1.241(3) . ?
C46 C47 1.476(4) . ?
C47 C48 1.328(5) . ?
C48 C49 1.474(5) . ?
C49 C54A 1.379(6) . ?
C49 C50 1.387(6) . ?
C50 C51 1.381(6) . ?
C51 C52A 1.359(8) . ?
C52A C53A 1.343(9) . ?
C53A C54A 1.411(8) . ?
O13 C55 1.288(3) . ?
O14 C55 1.243(3) . ?
C55 C56 1.482(4) . ?
C56 C57B 1.346(9) . ?
C56 C57A 1.360(9) . ?
C57A C58A 1.473(10) . ?
C58A C63 1.373(8) . ?
C58A C59A 1.387(10) . ?
C59A C60A 1.396(10) . ?
C60A C61A 1.361(13) . ?
C61A C62A 1.376(14) . ?
C62A C63 1.414(15) . ?
C57B C58B 1.465(10) . ?
C58B C59B 1.385(12) . ?
C58B C63 1.505(10) . ?
C59B C60B 1.392(13) . ?
C60B C61B 1.386(17) . ?
C61B C62B 1.366(16) . ?
C62B C63 1.439(15) . ?
